data_1506488
loop_
_publ_author_name
'Cardillo, Giuliana'
'Fabbroni, Serena'
'Gentilucci, Luca'
'Perciaccante, Rossana'
'Piccinelli, Fabio'
'Tolomelli, Alessandra'

_publ_section_title
;
 Highly diastereoselective allylic azide formation and isomerization.
 Synthesis of 3(2'-amino)-beta-lactams.
;
_journal_issue 4
_journal_name_full 'Organic letters'
_journal_page_first 533
_journal_page_last 536
_journal_paper_doi 10.1021/ol047815n
_journal_volume 7
_journal_year 2005
_chemical_formula_sum 'C20 H19 N5 O3'
_chemical_formula_weight 377.40
_chemical_name_systematic
; 
 ? 
;
_space_group_IT_number 14
_symmetry_cell_setting monoclinic
_symmetry_space_group_name_Hall '-P 2yn'
_symmetry_space_group_name_H-M 'P 1 21/n 1'
_atom_sites_solution_hydrogens geom
_atom_sites_solution_primary direct
_atom_sites_solution_secondary difmap
_audit_creation_method SHELXL-97
_cell_angle_alpha 90.00
_cell_angle_beta 100.848(2)
_cell_angle_gamma 90.00
_cell_formula_units_Z 4
_cell_length_a 15.8947(12)
_cell_length_b 7.1605(6)
_cell_length_c 17.1209(13)
_cell_measurement_temperature 293(2)
_cell_volume 1913.8(3)
_computing_cell_refinement 'Bruker SMART'
_computing_data_collection 'Bruker SMART'
_computing_data_reduction 'Bruker SAINT+'
_computing_molecular_graphics SCHAKAL-97
_computing_publication_material 'SHELXL-97 (Sheldrick, 1997)'
_computing_structure_refinement 'SHELXL-97 (Sheldrick, 1997)'
_computing_structure_solution 'SHELXS-97 (Sheldrick, 1990)'
_diffrn_ambient_temperature 293(2)
_diffrn_measured_fraction_theta_full 0.993
_diffrn_measured_fraction_theta_max 0.993
_diffrn_measurement_device_type 'Bruker SMART CCD'
_diffrn_measurement_method '\w scans'
_diffrn_radiation_monochromator graphite
_diffrn_radiation_source 'fine-focus sealed tube'
_diffrn_radiation_type MoK\a
_diffrn_radiation_wavelength 0.71073
_diffrn_reflns_av_R_equivalents 0.0238
_diffrn_reflns_av_sigmaI/netI 0.0183
_diffrn_reflns_limit_h_max 22
_diffrn_reflns_limit_h_min -22
_diffrn_reflns_limit_k_max 10
_diffrn_reflns_limit_k_min -10
_diffrn_reflns_limit_l_max 23
_diffrn_reflns_limit_l_min -24
_diffrn_reflns_number 23746
_diffrn_reflns_theta_full 30.06
_diffrn_reflns_theta_max 30.06
_diffrn_reflns_theta_min 1.60
_exptl_absorpt_coefficient_mu 0.091
_exptl_absorpt_correction_T_max 1.00
_exptl_absorpt_correction_T_min 0.59
_exptl_absorpt_correction_type empirical
_exptl_absorpt_process_details SADABS
_exptl_crystal_colour colourless
_exptl_crystal_density_diffrn 1.310
_exptl_crystal_density_method 'not measured'
_exptl_crystal_description parallelepiped
_exptl_crystal_F_000 792
_exptl_crystal_size_max 0.30
_exptl_crystal_size_mid 0.25
_exptl_crystal_size_min 0.25
_refine_diff_density_max 0.198
_refine_diff_density_min -0.155
_refine_diff_density_rms 0.033
_refine_ls_extinction_method none
_refine_ls_goodness_of_fit_ref 1.037
_refine_ls_hydrogen_treatment mixed
_refine_ls_matrix_type full
_refine_ls_number_parameters 253
_refine_ls_number_reflns 5566
_refine_ls_number_restraints 0
_refine_ls_restrained_S_all 1.037
_refine_ls_R_factor_all 0.0676
_refine_ls_R_factor_gt 0.0435
_refine_ls_shift/su_max 0.000
_refine_ls_shift/su_mean 0.000
_refine_ls_structure_factor_coef Fsqd
_refine_ls_weighting_details 'calc w=1/[\s^2^(Fo^2^)+(0.0578P)^2^+0.2225P] where P=(Fo^2^+2Fc^2^)/3'
_refine_ls_weighting_scheme calc
_refine_ls_wR_factor_gt 0.1143
_refine_ls_wR_factor_ref 0.1297
_reflns_number_gt 3744
_reflns_number_total 5566
_reflns_threshold_expression >2sigma(I)
_cod_data_source_file ol047815nsi20041025_125908.cif
_cod_data_source_block ?????????????????????????????????????????????????(n)
_cod_depositor_comments
;
The following automatic conversions were performed:

'_symmetry_cell_setting' value 'Monoclinic' changed to 'monoclinic'
according to /home/saulius/struct/CIF-dictionaries/cif_core.dic
dictionary named 'cif_core.dic' version 2.4.1 from 2010-06-29.

Automatic conversion script
Id: cif_fix_values 1715 2011-07-08 13:25:40Z adriana 
;
_cod_original_sg_symbol_H-M P2(1)/n
_cod_database_code 1506488

loop_
_symmetry_equiv_pos_as_xyz
'x, y, z'
'-x+1/2, y+1/2, -z+1/2'
'-x, -y, -z'
'x-1/2, -y-1/2, z-1/2'

loop_
_atom_site_label
_atom_site_type_symbol
_atom_site_fract_x
_atom_site_fract_y
_atom_site_fract_z
_atom_site_U_iso_or_equiv
_atom_site_adp_type
_atom_site_occupancy
_atom_site_symmetry_multiplicity
_atom_site_calc_flag
_atom_site_refinement_flags
C11 C 0.55596(8) 0.67330(16) 0.06028(6) 0.0439(3) Uani 1 1 d .
N5 N 0.56564(8) 0.76140(16) -0.01534(6) 0.0541(3) Uani 1 1 d .
C8 C 0.53674(7) 0.50877(16) 0.20090(6) 0.0409(2) Uani 1 1 d .
C12 C 0.62514(8) 0.58053(18) 0.10432(7) 0.0492(3) Uani 1 1 d .
H12 H 0.6771 0.5735 0.0870 0.059 Uiso 1 1 calc R
C2 C 0.59892(7) 0.44933(17) 0.35095(6) 0.0435(3) Uani 1 1 d .
O1 O 0.65189(7) 0.12679(14) 0.39803(6) 0.0631(3) Uani 1 1 d .
C13 C 0.61462(8) 0.49819(18) 0.17516(7) 0.0487(3) Uani 1 1 d .
H13 H 0.6603 0.4350 0.2059 0.058 Uiso 1 1 calc R
C3 C 0.52649(8) 0.42120(17) 0.27871(6) 0.0446(3) Uani 1 1 d .
H3 H 0.4703 0.4489 0.2916 0.054 Uiso 1 1 calc R
N1 N 0.54778(7) 0.21958(15) 0.28859(6) 0.0488(2) Uani 1 1 d .
C10 C 0.47795(8) 0.68690(17) 0.08358(7) 0.0474(3) Uani 1 1 d .
H10 H 0.4325 0.7500 0.0525 0.057 Uiso 1 1 calc R
C4 C 0.63815(8) 0.59194(18) 0.39021(7) 0.0474(3) Uani 1 1 d .
H4 H 0.6194 0.7118 0.3748 0.057 Uiso 1 1 calc R
C9 C 0.46918(8) 0.60378(17) 0.15475(7) 0.0453(3) Uani 1 1 d .
H9 H 0.4171 0.6119 0.1718 0.054 Uiso 1 1 calc R
C1 C 0.60939(8) 0.24018(18) 0.35517(7) 0.0471(3) Uani 1 1 d .
O3 O 0.50321(8) 0.83460(17) -0.05588(6) 0.0769(3) Uani 1 1 d .
C14 C 0.50618(9) 0.05334(18) 0.25107(7) 0.0519(3) Uani 1 1 d .
H14A H 0.5471 -0.0486 0.2575 0.062 Uiso 1 1 calc R
H14B H 0.4881 0.0763 0.1946 0.062 Uiso 1 1 calc R
C15 C 0.42933(8) -0.00387(16) 0.28552(7) 0.0474(3) Uani 1 1 d .
C5 C 0.71152(8) 0.57056(19) 0.45854(7) 0.0533(3) Uani 1 1 d .
H5 H 0.7176 0.4389 0.4742 0.064 Uiso 1 1 calc R
O2 O 0.63574(8) 0.75431(19) -0.03461(6) 0.0825(4) Uani 1 1 d .
C20 C 0.44028(10) -0.06678(19) 0.36362(8) 0.0599(3) Uani 1 1 d .
H20 H 0.4951 -0.0763 0.3942 0.072 Uiso 1 1 calc R
N3 N 0.80501(8) 0.5677(2) 0.37331(10) 0.0716(4) Uani 1 1 d .
N2 N 0.79209(9) 0.6371(2) 0.43520(9) 0.0778(4) Uani 1 1 d .
C19 C 0.36982(14) -0.1153(2) 0.39596(11) 0.0770(5) Uani 1 1 d .
H19 H 0.3774 -0.1572 0.4482 0.092 Uiso 1 1 calc R
C6 C 0.70068(12) 0.6886(2) 0.52993(8) 0.0721(4) Uani 1 1 d .
H6A H 0.7515 0.6765 0.5710 0.086 Uiso 1 1 calc R
H6B H 0.6952 0.8188 0.5141 0.086 Uiso 1 1 calc R
C16 C 0.34767(10) 0.0081(2) 0.24162(9) 0.0676(4) Uani 1 1 d .
H16 H 0.3393 0.0498 0.1893 0.081 Uiso 1 1 calc R
C7 C 0.62362(15) 0.6322(2) 0.56345(10) 0.0886(6) Uani 1 1 d .
H7A H 0.6194 0.7101 0.6082 0.133 Uiso 1 1 calc R
H7B H 0.6293 0.5041 0.5802 0.133 Uiso 1 1 calc R
H7C H 0.5730 0.6463 0.5234 0.133 Uiso 1 1 calc R
C18 C 0.28935(14) -0.1018(3) 0.35140(14) 0.0922(6) Uani 1 1 d .
H18 H 0.2421 -0.1341 0.3733 0.111 Uiso 1 1 calc R
C17 C 0.27829(12) -0.0411(3) 0.27464(14) 0.0939(6) Uani 1 1 d .
H17 H 0.2233 -0.0328 0.2443 0.113 Uiso 1 1 calc R
N4 N 0.82090(11) 0.5119(3) 0.31591(12) 0.1031(6) Uani 1 1 d .

loop_
_atom_site_aniso_label
_atom_site_aniso_U_11
_atom_site_aniso_U_22
_atom_site_aniso_U_33
_atom_site_aniso_U_23
_atom_site_aniso_U_13
_atom_site_aniso_U_12
C11 0.0571(7) 0.0413(6) 0.0326(5) -0.0014(4) 0.0068(5) -0.0078(5)
N5 0.0718(7) 0.0526(6) 0.0382(5) -0.0008(4) 0.0110(5) -0.0130(5)
C8 0.0442(6) 0.0421(6) 0.0363(5) -0.0004(4) 0.0071(4) -0.0014(5)
C12 0.0480(6) 0.0568(7) 0.0452(6) 0.0013(5) 0.0146(5) -0.0018(5)
C2 0.0444(6) 0.0525(7) 0.0348(5) 0.0045(5) 0.0110(4) 0.0018(5)
O1 0.0712(6) 0.0577(6) 0.0562(5) 0.0121(4) 0.0010(5) 0.0060(5)
C13 0.0455(6) 0.0566(7) 0.0439(6) 0.0078(5) 0.0082(5) 0.0056(5)
C3 0.0424(6) 0.0531(7) 0.0392(5) 0.0052(5) 0.0098(4) 0.0002(5)
N1 0.0551(6) 0.0485(6) 0.0417(5) 0.0068(4) 0.0062(4) -0.0079(5)
C10 0.0507(7) 0.0485(6) 0.0403(6) 0.0030(5) 0.0018(5) 0.0035(5)
C4 0.0532(7) 0.0481(6) 0.0422(6) 0.0028(5) 0.0124(5) 0.0027(5)
C9 0.0427(6) 0.0511(6) 0.0425(6) -0.0001(5) 0.0089(5) 0.0022(5)
C1 0.0501(6) 0.0521(7) 0.0398(5) 0.0058(5) 0.0102(5) -0.0014(5)
O3 0.0932(8) 0.0895(8) 0.0457(5) 0.0208(5) 0.0076(5) 0.0106(6)
C14 0.0634(8) 0.0543(7) 0.0403(6) -0.0012(5) 0.0156(5) -0.0103(6)
C15 0.0595(7) 0.0385(6) 0.0466(6) -0.0015(5) 0.0161(5) -0.0052(5)
C5 0.0542(7) 0.0543(7) 0.0492(6) 0.0011(6) 0.0042(5) -0.0064(6)
O2 0.0800(7) 0.1126(10) 0.0593(6) 0.0168(6) 0.0243(5) -0.0192(7)
C20 0.0761(9) 0.0535(8) 0.0545(7) 0.0097(6) 0.0234(7) 0.0034(7)
N3 0.0495(7) 0.0791(9) 0.0885(10) 0.0174(8) 0.0190(7) -0.0017(6)
N2 0.0634(8) 0.0942(10) 0.0758(9) -0.0042(8) 0.0129(7) -0.0221(7)
C19 0.1156(15) 0.0530(8) 0.0761(10) 0.0047(7) 0.0531(11) -0.0100(9)
C6 0.0999(12) 0.0642(9) 0.0487(7) -0.0077(7) 0.0054(7) -0.0098(9)
C16 0.0648(9) 0.0725(10) 0.0632(8) -0.0052(7) 0.0066(7) -0.0113(7)
C7 0.1447(17) 0.0651(10) 0.0665(9) -0.0049(8) 0.0471(11) -0.0055(11)
C18 0.0913(14) 0.0791(12) 0.1230(17) -0.0228(11) 0.0632(13) -0.0324(10)
C17 0.0605(10) 0.1101(16) 0.1120(16) -0.0215(13) 0.0184(10) -0.0216(10)
N4 0.0830(11) 0.1279(15) 0.1110(13) 0.0019(12) 0.0500(10) 0.0039(10)

loop_
_atom_type_symbol
_atom_type_description
_atom_type_scat_dispersion_real
_atom_type_scat_dispersion_imag
_atom_type_scat_source
C C 0.0033 0.0016 'International Tables Vol C Tables 4.2.6.8 and 6.1.1.4'
H H 0.0000 0.0000 'International Tables Vol C Tables 4.2.6.8 and 6.1.1.4'
N N 0.0061 0.0033 'International Tables Vol C Tables 4.2.6.8 and 6.1.1.4'
O O 0.0106 0.0060 'International Tables Vol C Tables 4.2.6.8 and 6.1.1.4'

loop_
_geom_angle_atom_site_label_1
_geom_angle_atom_site_label_2
_geom_angle_atom_site_label_3
_geom_angle
C10 C11 C12 122.98(10)
C10 C11 N5 118.24(11)
C12 C11 N5 118.78(11)
O3 N5 O2 123.44(11)
O3 N5 C11 118.45(11)
O2 N5 C11 118.09(11)
C9 C8 C13 119.07(10)
C9 C8 C3 120.44(10)
C13 C8 C3 120.47(10)
C11 C12 C13 117.86(11)
C4 C2 C1 135.27(11)
C4 C2 C3 136.52(11)
C1 C2 C3 88.14(9)
C12 C13 C8 120.97(11)
N1 C3 C8 116.39(10)
N1 C3 C2 85.16(8)
C8 C3 C2 117.87(9)
C1 N1 C14 130.86(11)
C1 N1 C3 95.88(9)
C14 N1 C3 132.19(10)
C11 C10 C9 118.01(11)
C2 C4 C5 123.07(12)
C8 C9 C10 121.10(11)
O1 C1 N1 131.65(12)
O1 C1 C2 137.65(12)
N1 C1 C2 90.69(9)
N1 C14 C15 112.60(10)
C16 C15 C20 118.72(13)
C16 C15 C14 121.29(12)
C20 C15 C14 119.97(12)
N2 C5 C4 109.90(11)
N2 C5 C6 105.71(12)
C4 C5 C6 112.45(12)
C19 C20 C15 120.12(15)
N4 N3 N2 175.61(18)
N3 N2 C5 113.31(13)
C18 C19 C20 120.19(16)
C7 C6 C5 112.40(13)
C15 C16 C17 120.42(16)
C17 C18 C19 119.92(16)
C18 C17 C16 120.63(18)

loop_
_geom_bond_atom_site_label_1
_geom_bond_atom_site_label_2
_geom_bond_distance
C11 C10 1.3756(17)
C11 C12 1.3809(17)
C11 N5 1.4741(14)
N5 O3 1.2174(15)
N5 O2 1.2212(15)
C8 C9 1.3860(16)
C8 C13 1.3920(16)
C8 C3 1.5086(15)
C12 C13 1.3867(16)
C2 C4 1.3136(17)
C2 C1 1.5071(18)
C2 C3 1.5360(16)
O1 C1 1.2113(15)
C3 N1 1.4852(16)
N1 C1 1.3637(15)
N1 C14 1.4516(16)
C10 C9 1.3864(16)
C4 C5 1.4962(17)
C14 C15 1.5097(17)
C15 C16 1.375(2)
C15 C20 1.3905(17)
C5 N2 1.4898(19)
C5 C6 1.522(2)
C20 C19 1.384(2)
N3 N4 1.133(2)
N3 N2 1.222(2)
C19 C18 1.364(3)
C6 C7 1.502(2)
C16 C17 1.377(2)
C18 C17 1.364(3)
